data_4127973
loop_
_publ_author_name
'Liu, Liu Leo'
'Zhou, Jiliang'
'Cao, Levy L.'
'Stephan, Douglas W.'

_publ_section_title
;
 Phosphaaluminirenes: Synthons for Main Group Heterocycles.
;
_journal_issue 42
_journal_name_full 'Journal of the American Chemical Society'
_journal_page_first 16971
_journal_page_last 16982
_journal_paper_doi 10.1021/jacs.9b09330
_journal_volume 141
_journal_year 2019
_chemical_formula_sum 'C53 H66 Al N2 O P'
_chemical_formula_weight 805.02
_space_group_crystal_system orthorhombic
_space_group_IT_number 62
_space_group_name_Hall '-P 2ac 2n'
_space_group_name_H-M_alt 'P n m a'
_symmetry_space_group_name_Hall '-P 2ac 2n'
_symmetry_space_group_name_H-M 'P n m a'
_atom_sites_solution_hydrogens geom
_audit_creation_method SHELXL-2014/7
_cell_angle_alpha 90
_cell_angle_beta 90
_cell_angle_gamma 90
_cell_formula_units_Z 4
_cell_length_a 20.879(4)
_cell_length_b 20.184(4)
_cell_length_c 10.7723(15)
_cell_measurement_reflns_used 9971
_cell_measurement_temperature 150(2)
_cell_measurement_theta_max 23.63
_cell_measurement_theta_min 2.20
_cell_volume 4539.7(14)
_computing_cell_refinement 'Bruker SAINT'
_computing_data_collection 'Bruker APEX2'
_computing_data_reduction 'Bruker SAINT'
_computing_molecular_graphics 'Ortep 3'
_computing_structure_refinement 'SHELXL-2014/7 (Sheldrick, 2014)'
_computing_structure_solution 'SHELXT-2014/4 (Sheldrick, 2015)'
_diffrn_ambient_temperature 150(2)
_diffrn_measured_fraction_theta_full 0.998
_diffrn_measured_fraction_theta_max 0.998
_diffrn_measurement_device_type 'Bruker APEX-II CCD'
_diffrn_measurement_method '\f and \w scans'
_diffrn_radiation_type MoK\a
_diffrn_radiation_wavelength 0.71073
_diffrn_reflns_av_R_equivalents 0.0772
_diffrn_reflns_av_unetI/netI 0.0304
_diffrn_reflns_Laue_measured_fraction_full 0.998
_diffrn_reflns_Laue_measured_fraction_max 0.998
_diffrn_reflns_limit_h_max 24
_diffrn_reflns_limit_h_min -24
_diffrn_reflns_limit_k_max 24
_diffrn_reflns_limit_k_min -24
_diffrn_reflns_limit_l_max 12
_diffrn_reflns_limit_l_min -9
_diffrn_reflns_number 76440
_diffrn_reflns_point_group_measured_fraction_full 0.998
_diffrn_reflns_point_group_measured_fraction_max 0.998
_diffrn_reflns_theta_full 25.027
_diffrn_reflns_theta_max 25.027
_diffrn_reflns_theta_min 2.355
_exptl_absorpt_coefficient_mu 0.120
_exptl_absorpt_correction_T_max 0.7452
_exptl_absorpt_correction_T_min 0.7054
_exptl_absorpt_correction_type multi-scan
_exptl_absorpt_process_details
;
multi-scan from symmetry-related measurements
Sortav (Blessing 1995)
;
_exptl_crystal_colour colorless
_exptl_crystal_density_diffrn 1.178
_exptl_crystal_description block
_exptl_crystal_F_000 1736
_exptl_crystal_size_max 0.150
_exptl_crystal_size_mid 0.120
_exptl_crystal_size_min 0.100
_refine_diff_density_max 0.281
_refine_diff_density_min -0.308
_refine_diff_density_rms 0.046
_refine_ls_extinction_method none
_refine_ls_goodness_of_fit_ref 0.878
_refine_ls_hydrogen_treatment constr
_refine_ls_matrix_type full
_refine_ls_number_parameters 308
_refine_ls_number_reflns 4129
_refine_ls_number_restraints 32
_refine_ls_restrained_S_all 0.887
_refine_ls_R_factor_all 0.0687
_refine_ls_R_factor_gt 0.0437
_refine_ls_shift/su_max 0.001
_refine_ls_shift/su_mean 0.000
_refine_ls_structure_factor_coef Fsqd
_refine_ls_weighting_details 'w=1/[\s^2^(Fo^2^)+(0.0556P)^2^+6.4738P] where P=(Fo^2^+2Fc^2^)/3'
_refine_ls_weighting_scheme calc
_refine_ls_wR_factor_gt 0.1032
_refine_ls_wR_factor_ref 0.1207
_reflns_Friedel_coverage 0.000
_reflns_number_gt 3076
_reflns_number_total 4129
_reflns_threshold_expression 'I > 2\s(I)'
_cod_data_source_file ja9b09330_si_002.cif
_cod_data_source_block 8
_cod_original_cell_volume 4539.7(13)
_cod_database_code 4127973
_shelx_shelxl_version_number 2014/7
_shelx_space_group_comment
;
The symmetry employed for this shelxl refinement is uniquely defined
by the following loop, which should always be used as a source of
symmetry information in preference to the above space-group names.
They are only intended as comments.
;
_shelx_estimated_absorpt_t_min 0.982
_shelx_estimated_absorpt_t_max 0.988

loop_
_space_group_symop_operation_xyz
'x, y, z'
'-x+1/2, -y, z+1/2'
'-x, y+1/2, -z'
'x+1/2, -y+1/2, -z+1/2'
'-x, -y, -z'
'x-1/2, y, -z-1/2'
'x, -y-1/2, z'
'-x-1/2, y-1/2, z-1/2'

loop_
_atom_site_label
_atom_site_type_symbol
_atom_site_fract_x
_atom_site_fract_y
_atom_site_fract_z
_atom_site_U_iso_or_equiv
_atom_site_adp_type
_atom_site_occupancy
_atom_site_site_symmetry_order
_atom_site_calc_flag
_atom_site_refinement_flags_posn
_atom_site_refinement_flags_adp
_atom_site_refinement_flags_occupancy
_atom_site_disorder_assembly
_atom_site_disorder_group
P1 P 0.37311(4) 0.2500 0.03292(7) 0.0235(2) Uani 1 2 d S T P . .
Al1 Al 0.33598(4) 0.2500 0.29795(7) 0.0169(2) Uani 1 2 d S T P . .
O1 O 0.41794(9) 0.2500 0.27718(17) 0.0206(4) Uani 1 2 d S T P . .
N2 N 0.30857(8) 0.32115(8) 0.40185(14) 0.0185(4) Uani 1 1 d . . . . .
C27 C 0.25330(10) 0.31246(10) 0.46334(18) 0.0220(4) Uani 1 1 d . . . . .
C2 C 0.44175(13) 0.2500 0.1548(3) 0.0205(6) Uani 1 2 d S T P . .
C9 C 0.48084(9) 0.31339(11) 0.13249(19) 0.0236(5) Uani 1 1 d . . . . .
C1 C 0.30748(14) 0.2500 0.1227(3) 0.0217(6) Uani 1 2 d S T P . .
C15 C 0.24038(14) 0.2500 0.0634(3) 0.0233(7) Uani 1 2 d S T P . .
C26 C 0.22529(14) 0.2500 0.4807(3) 0.0225(6) Uani 1 2 d S T P . .
H26 H 0.1820 0.2500 0.5076 0.027 Uiso 1 2 calc R U P . .
C42 C 0.34187(10) 0.38473(10) 0.41305(19) 0.0223(5) Uani 1 1 d . . . . .
C47 C 0.33608(11) 0.43317(11) 0.3203(2) 0.0291(5) Uani 1 1 d . . . . .
C43 C 0.38067(10) 0.39594(10) 0.5176(2) 0.0279(5) Uani 1 1 d D . . . .
C14 C 0.49452(11) 0.35529(11) 0.2307(2) 0.0334(5) Uani 1 1 d . . . . .
H14 H 0.4809 0.3437 0.3120 0.040 Uiso 1 1 calc R U . . .
C10 C 0.50140(12) 0.33257(13) 0.0148(2) 0.0396(6) Uani 1 1 d . . . . .
H10 H 0.4931 0.3047 -0.0544 0.048 Uiso 1 1 calc R U . . .
C29 C 0.21825(11) 0.37064(12) 0.5188(2) 0.0380(6) Uani 1 1 d . . . . .
H29A H 0.2084 0.3614 0.6061 0.057 Uiso 1 1 calc R U . . .
H29B H 0.1783 0.3781 0.4731 0.057 Uiso 1 1 calc R U . . .
H29C H 0.2452 0.4103 0.5133 0.057 Uiso 1 1 calc R U . . .
C44 C 0.41167(12) 0.45699(12) 0.5279(2) 0.0376(6) Uani 1 1 d . . . . .
H44 H 0.4381 0.4652 0.5980 0.045 Uiso 1 1 calc R U . . .
C24 C 0.18865(15) 0.2500 0.1658(3) 0.0369(8) Uani 1 2 d S T P . .
H24A H 0.1941 0.2103 0.2188 0.044 Uiso 0.5 1 calc R U P . .
H24B H 0.1941 0.2897 0.2188 0.044 Uiso 0.5 1 calc R U P . .
C48 C 0.29656(12) 0.42419(11) 0.2039(2) 0.0344(6) Uani 1 1 d . . . . .
H48 H 0.2846 0.3763 0.1979 0.041 Uiso 1 1 calc R U . . .
C13 C 0.52788(13) 0.41412(13) 0.2121(3) 0.0462(7) Uani 1 1 d . . . . .
H13 H 0.5374 0.4417 0.2811 0.055 Uiso 1 1 calc R U . . .
C46 C 0.36789(14) 0.49360(12) 0.3372(2) 0.0440(7) Uani 1 1 d . . . . .
H46 H 0.3636 0.5272 0.2761 0.053 Uiso 1 1 calc R U . . .
C11 C 0.53389(13) 0.39204(15) -0.0029(3) 0.0503(7) Uani 1 1 d . . . . .
H11 H 0.5470 0.4044 -0.0841 0.060 Uiso 1 1 calc R U . . .
C12 C 0.54729(13) 0.43300(13) 0.0953(3) 0.0485(7) Uani 1 1 d . . . . .
H12 H 0.5695 0.4735 0.0829 0.058 Uiso 1 1 calc R U . . .
C45 C 0.40498(14) 0.50544(13) 0.4398(3) 0.0473(7) Uani 1 1 d . . . . .
H45 H 0.4259 0.5469 0.4497 0.057 Uiso 1 1 calc R U . . .
C23 C 0.22923(11) 0.18872(13) -0.0196(2) 0.0371(6) Uani 1 1 d . . . . .
H23A H 0.2612 0.1884 -0.0875 0.045 Uiso 1 1 calc R U . . .
H23B H 0.2353 0.1480 0.0302 0.045 Uiso 1 1 calc R U . . .
C50 C 0.33499(14) 0.44210(13) 0.0872(2) 0.0441(7) Uani 1 1 d . . . . .
H50A H 0.3457 0.4894 0.0889 0.066 Uiso 1 1 calc R U . . .
H50B H 0.3093 0.4325 0.0132 0.066 Uiso 1 1 calc R U . . .
H50C H 0.3745 0.4159 0.0849 0.066 Uiso 1 1 calc R U . . .
C21 C 0.12102(17) 0.2500 0.1095(4) 0.0537(12) Uani 1 2 d S T P . .
H21 H 0.0884 0.2500 0.1776 0.064 Uiso 1 2 calc R U P . .
C18 C 0.15259(19) 0.2500 -0.1556(3) 0.0530(11) Uani 1 2 d S T P . .
H18A H 0.1093 0.2500 -0.1930 0.064 Uiso 1 2 calc R U P . .
H18B H 0.1845 0.2500 -0.2236 0.064 Uiso 1 2 calc R U P . .
C19 C 0.16122(12) 0.18877(16) -0.0759(2) 0.0499(7) Uani 1 1 d . . . . .
H19 H 0.1552 0.1482 -0.1279 0.060 Uiso 1 1 calc R U . . .
C49 C 0.23455(14) 0.46464(14) 0.2089(3) 0.0525(7) Uani 1 1 d . . . . .
H49A H 0.2082 0.4494 0.2786 0.079 Uiso 1 1 calc R U . . .
H49B H 0.2108 0.4588 0.1312 0.079 Uiso 1 1 calc R U . . .
H49C H 0.2449 0.5116 0.2200 0.079 Uiso 1 1 calc R U . . .
C22 C 0.11309(13) 0.18831(19) 0.0307(3) 0.0644(9) Uani 1 1 d . . . . .
H22A H 0.0690 0.1866 -0.0030 0.077 Uiso 1 1 calc R U . . .
H22B H 0.1198 0.1484 0.0826 0.077 Uiso 1 1 calc R U . . .
C51A C 0.3846(5) 0.3444(8) 0.6293(10) 0.0330(19) Uani 0.554(9) 1 d . U P A 1
H51B H 0.3703 0.2981 0.6114 0.040 Uiso 0.554(9) 1 calc R U P A 1
C52A C 0.4630(2) 0.3549(4) 0.6689(5) 0.0470(16) Uani 0.554(9) 1 d D U P A 1
H52A H 0.4904 0.3377 0.6024 0.071 Uiso 0.554(9) 1 calc R U P A 1
H52B H 0.4717 0.4022 0.6811 0.071 Uiso 0.554(9) 1 calc R U P A 1
H52C H 0.4719 0.3308 0.7460 0.071 Uiso 0.554(9) 1 calc R U P A 1
C53A C 0.3610(3) 0.3750(4) 0.7474(4) 0.0469(17) Uani 0.554(9) 1 d D U P A 1
H53A H 0.3638 0.3425 0.8148 0.070 Uiso 0.554(9) 1 calc R U P A 1
H53B H 0.3874 0.4136 0.7678 0.070 Uiso 0.554(9) 1 calc R U P A 1
H53C H 0.3164 0.3889 0.7370 0.070 Uiso 0.554(9) 1 calc R U P A 1
C51B C 0.3977(6) 0.3463(10) 0.6093(13) 0.029(2) Uani 0.446(9) 1 d . U P A 2
H51A H 0.3834 0.3078 0.5578 0.035 Uiso 0.446(9) 1 calc R U P A 2
C52B C 0.4522(3) 0.3196(4) 0.6415(6) 0.0343(16) Uani 0.446(9) 1 d D U P A 2
H52D H 0.4449 0.2873 0.7080 0.051 Uiso 0.446(9) 1 calc R U P A 2
H52E H 0.4712 0.2971 0.5697 0.051 Uiso 0.446(9) 1 calc R U P A 2
H52F H 0.4814 0.3542 0.6710 0.051 Uiso 0.446(9) 1 calc R U P A 2
C53B C 0.3447(3) 0.3374(4) 0.7105(6) 0.0403(19) Uani 0.446(9) 1 d D U P A 2
H53D H 0.3049 0.3582 0.6821 0.060 Uiso 0.446(9) 1 calc R U P A 2
H53E H 0.3373 0.2901 0.7248 0.060 Uiso 0.446(9) 1 calc R U P A 2
H53F H 0.3587 0.3583 0.7880 0.060 Uiso 0.446(9) 1 calc R U P A 2

loop_
_atom_site_aniso_label
_atom_site_aniso_U_11
_atom_site_aniso_U_22
_atom_site_aniso_U_33
_atom_site_aniso_U_23
_atom_site_aniso_U_13
_atom_site_aniso_U_12
P1 0.0196(4) 0.0343(5) 0.0165(4) 0.000 -0.0011(3) 0.000
Al1 0.0195(4) 0.0153(4) 0.0160(4) 0.000 0.0013(3) 0.000
O1 0.0198(10) 0.0261(11) 0.0160(10) 0.000 -0.0003(8) 0.000
N2 0.0207(9) 0.0163(8) 0.0186(8) 0.0005(7) 0.0006(7) -0.0005(7)
C27 0.0228(11) 0.0241(11) 0.0192(10) -0.0006(9) 0.0000(9) 0.0033(9)
C2 0.0187(14) 0.0285(16) 0.0144(14) 0.000 -0.0017(11) 0.000
C9 0.0174(10) 0.0275(12) 0.0259(11) 0.0042(9) -0.0019(9) 0.0020(9)
C1 0.0235(15) 0.0197(15) 0.0218(15) 0.000 -0.0037(13) 0.000
C15 0.0159(14) 0.0337(17) 0.0203(15) 0.000 -0.0010(12) 0.000
C26 0.0173(14) 0.0252(16) 0.0249(15) 0.000 0.0032(12) 0.000
C42 0.0250(11) 0.0163(10) 0.0256(11) -0.0050(9) 0.0062(9) 0.0002(9)
C47 0.0389(13) 0.0183(11) 0.0300(12) -0.0008(9) 0.0085(10) 0.0003(10)
C43 0.0290(12) 0.0228(11) 0.0318(12) -0.0081(10) 0.0027(10) 0.0021(9)
C14 0.0342(13) 0.0303(12) 0.0355(13) -0.0011(11) 0.0017(11) -0.0048(10)
C10 0.0373(13) 0.0507(16) 0.0307(13) 0.0057(12) 0.0018(11) -0.0131(12)
C29 0.0330(13) 0.0280(12) 0.0529(16) -0.0084(12) 0.0144(12) 0.0046(10)
C44 0.0375(13) 0.0337(13) 0.0417(14) -0.0160(12) 0.0022(12) -0.0071(11)
C24 0.0248(17) 0.059(2) 0.0266(17) 0.000 -0.0002(14) 0.000
C48 0.0492(15) 0.0225(11) 0.0316(12) 0.0065(10) 0.0012(11) 0.0026(11)
C13 0.0482(16) 0.0330(14) 0.0575(17) -0.0077(13) 0.0015(14) -0.0098(12)
C46 0.0693(19) 0.0227(12) 0.0399(14) 0.0024(11) 0.0112(14) -0.0102(13)
C11 0.0441(16) 0.0608(19) 0.0461(16) 0.0251(15) 0.0018(13) -0.0166(14)
C12 0.0414(15) 0.0338(14) 0.070(2) 0.0149(14) 0.0022(14) -0.0112(12)
C45 0.0618(18) 0.0293(14) 0.0506(16) -0.0117(13) 0.0142(14) -0.0209(13)
C23 0.0346(13) 0.0460(15) 0.0307(13) -0.0065(11) -0.0060(11) -0.0035(11)
C50 0.0618(17) 0.0381(15) 0.0323(13) 0.0084(11) 0.0027(13) 0.0029(13)
C21 0.0195(18) 0.107(4) 0.035(2) 0.000 0.0039(16) 0.000
C18 0.037(2) 0.093(3) 0.0293(19) 0.000 -0.0109(17) 0.000
C19 0.0384(15) 0.073(2) 0.0381(14) -0.0107(14) -0.0101(12) -0.0148(14)
C49 0.0550(18) 0.0455(16) 0.0568(18) 0.0084(14) 0.0009(14) 0.0097(14)
C22 0.0334(15) 0.115(3) 0.0448(16) 0.0015(18) -0.0094(13) -0.0289(17)
C51A 0.037(4) 0.025(3) 0.037(4) 0.004(3) -0.014(3) 0.002(3)
C52A 0.039(3) 0.054(4) 0.048(3) -0.001(3) -0.016(2) 0.003(3)
C53A 0.058(3) 0.041(3) 0.041(3) 0.018(3) 0.017(2) 0.006(3)
C51B 0.032(4) 0.027(4) 0.029(4) -0.008(3) -0.004(3) -0.008(3)
C52B 0.028(3) 0.029(3) 0.046(3) -0.009(3) -0.001(2) -0.010(3)
C53B 0.043(3) 0.040(4) 0.038(3) 0.011(3) 0.005(3) -0.008(3)

loop_
_atom_type_symbol
_atom_type_description
_atom_type_scat_dispersion_real
_atom_type_scat_dispersion_imag
_atom_type_scat_source
C C 0.0033 0.0016 'International Tables Vol C Tables 4.2.6.8 and 6.1.1.4'
H H 0.0000 0.0000 'International Tables Vol C Tables 4.2.6.8 and 6.1.1.4'
Al Al 0.0645 0.0514 'International Tables Vol C Tables 4.2.6.8 and 6.1.1.4'
N N 0.0061 0.0033 'International Tables Vol C Tables 4.2.6.8 and 6.1.1.4'
O O 0.0106 0.0060 'International Tables Vol C Tables 4.2.6.8 and 6.1.1.4'
P P 0.1023 0.0942 'International Tables Vol C Tables 4.2.6.8 and 6.1.1.4'

loop_
_geom_angle_atom_site_label_1
_geom_angle_atom_site_label_2
_geom_angle_atom_site_label_3
_geom_angle
_geom_angle_site_symmetry_1
_geom_angle_site_symmetry_3
C1 P1 C2 102.27(13) . .
O1 Al1 N2 111.92(7) . .
O1 Al1 N2 111.92(7) . 7_565
N2 Al1 N2 97.61(10) . 7_565
O1 Al1 C1 100.04(11) . .
N2 Al1 C1 117.98(7) . .
N2 Al1 C1 117.98(7) 7_565 .
C2 O1 Al1 118.11(16) . .
C27 N2 C42 118.83(16) . .
C27 N2 Al1 116.67(13) . .
C42 N2 Al1 124.42(13) . .
N2 C27 C26 122.81(19) . .
N2 C27 C29 120.75(18) . .
C26 C27 C29 116.43(19) . .
O1 C2 C9 109.50(14) . 7_565
O1 C2 C9 109.50(14) . .
C9 C2 C9 112.7(2) 7_565 .
O1 C2 P1 111.84(18) . .
C9 C2 P1 106.62(14) 7_565 .
C9 C2 P1 106.62(14) . .
C14 C9 C10 117.5(2) . .
C14 C9 C2 119.9(2) . .
C10 C9 C2 122.5(2) . .
C15 C1 P1 120.2(2) . .
C15 C1 Al1 132.0(2) . .
P1 C1 Al1 107.73(15) . .
C1 C15 C24 109.9(2) . .
C1 C15 C23 112.19(16) . 7_565
C24 C15 C23 107.97(17) . 7_565
C1 C15 C23 112.19(16) . .
C24 C15 C23 107.97(17) . .
C23 C15 C23 106.5(3) 7_565 .
C27 C26 C27 128.1(3) 7_565 .
C27 C26 H26 116.0 7_565 .
C27 C26 H26 116.0 . .
C47 C42 C43 120.55(19) . .
C47 C42 N2 120.72(18) . .
C43 C42 N2 118.72(18) . .
C46 C47 C42 118.2(2) . .
C46 C47 C48 118.1(2) . .
C42 C47 C48 123.7(2) . .
C44 C43 C42 118.2(2) . .
C44 C43 C51B 116.2(7) . .
C42 C43 C51B 125.1(7) . .
C44 C43 C51A 119.5(6) . .
C42 C43 C51A 122.0(5) . .
C9 C14 C13 121.0(2) . .
C9 C14 H14 119.5 . .
C13 C14 H14 119.5 . .
C11 C10 C9 120.9(2) . .
C11 C10 H10 119.5 . .
C9 C10 H10 119.5 . .
C27 C29 H29A 109.5 . .
C27 C29 H29B 109.5 . .
H29A C29 H29B 109.5 . .
C27 C29 H29C 109.5 . .
H29A C29 H29C 109.5 . .
H29B C29 H29C 109.5 . .
C45 C44 C43 121.9(2) . .
C45 C44 H44 119.1 . .
C43 C44 H44 119.1 . .
C21 C24 C15 111.2(3) . .
C21 C24 H24A 109.4 . .
C15 C24 H24A 109.4 . .
C21 C24 H24B 109.4 . .
C15 C24 H24B 109.4 . .
H24A C24 H24B 108.0 . .
C47 C48 C49 111.6(2) . .
C47 C48 C50 111.4(2) . .
C49 C48 C50 110.2(2) . .
C47 C48 H48 107.8 . .
C49 C48 H48 107.8 . .
C50 C48 H48 107.8 . .
C12 C13 C14 121.1(2) . .
C12 C13 H13 119.5 . .
C14 C13 H13 119.5 . .
C45 C46 C47 121.7(2) . .
C45 C46 H46 119.2 . .
C47 C46 H46 119.2 . .
C12 C11 C10 120.9(2) . .
C12 C11 H11 119.5 . .
C10 C11 H11 119.5 . .
C11 C12 C13 118.6(2) . .
C11 C12 H12 120.7 . .
C13 C12 H12 120.7 . .
C46 C45 C44 119.5(2) . .
C46 C45 H45 120.3 . .
C44 C45 H45 120.3 . .
C19 C23 C15 111.4(2) . .
C19 C23 H23A 109.3 . .
C15 C23 H23A 109.3 . .
C19 C23 H23B 109.3 . .
C15 C23 H23B 109.3 . .
H23A C23 H23B 108.0 . .
C48 C50 H50A 109.5 . .
C48 C50 H50B 109.5 . .
H50A C50 H50B 109.5 . .
C48 C50 H50C 109.5 . .
H50A C50 H50C 109.5 . .
H50B C50 H50C 109.5 . .
C22 C21 C22 110.4(3) . 7_565
C22 C21 C24 108.7(2) . .
C22 C21 C24 108.7(2) 7_565 .
C22 C21 H21 109.6 . .
C22 C21 H21 109.6 7_565 .
C24 C21 H21 109.6 . .
C19 C18 C19 109.3(3) . 7_565
C19 C18 H18A 109.8 . .
C19 C18 H18A 109.8 7_565 .
C19 C18 H18B 109.8 . .
C19 C18 H18B 109.8 7_565 .
H18A C18 H18B 108.3 . .
C18 C19 C22 110.7(3) . .
C18 C19 C23 109.4(2) . .
C22 C19 C23 108.1(2) . .
C18 C19 H19 109.5 . .
C22 C19 H19 109.5 . .
C23 C19 H19 109.5 . .
C48 C49 H49A 109.5 . .
C48 C49 H49B 109.5 . .
H49A C49 H49B 109.5 . .
C48 C49 H49C 109.5 . .
H49A C49 H49C 109.5 . .
H49B C49 H49C 109.5 . .
C21 C22 C19 110.1(3) . .
C21 C22 H22A 109.6 . .
C19 C22 H22A 109.6 . .
C21 C22 H22B 109.6 . .
C19 C22 H22B 109.6 . .
H22A C22 H22B 108.1 . .
C53A C51A C43 110.9(10) . .
C53A C51A C52A 92.9(8) . .
C43 C51A C52A 99.1(7) . .
C53A C51A H51B 116.8 . .
C43 C51A H51B 116.8 . .
C52A C51A H51B 116.8 . .
C51A C52A H52A 109.5 . .
C51A C52A H52B 109.5 . .
H52A C52A H52B 109.5 . .
C51A C52A H52C 109.5 . .
H52A C52A H52C 109.5 . .
H52B C52A H52C 109.5 . .
C51A C53A H53A 109.5 . .
C51A C53A H53B 109.5 . .
H53A C53A H53B 109.5 . .
C51A C53A H53C 109.5 . .
H53A C53A H53C 109.5 . .
H53B C53A H53C 109.5 . .
C52B C51B C43 132.8(10) . .
C52B C51B C53B 112.5(12) . .
C43 C51B C53B 112.4(11) . .
C52B C51B H51A 94.9 . .
C43 C51B H51A 94.9 . .
C53B C51B H51A 94.9 . .
C51B C52B H52D 109.5 . .
C51B C52B H52E 109.5 . .
H52D C52B H52E 109.5 . .
C51B C52B H52F 109.5 . .
H52D C52B H52F 109.5 . .
H52E C52B H52F 109.5 . .
C51B C53B H53D 109.5 . .
C51B C53B H53E 109.5 . .
H53D C53B H53E 109.5 . .
C51B C53B H53F 109.5 . .
H53D C53B H53F 109.5 . .
H53E C53B H53F 109.5 . .

loop_
_geom_bond_atom_site_label_1
_geom_bond_atom_site_label_2
_geom_bond_distance
_geom_bond_site_symmetry_2
P1 C1 1.677(3) .
P1 C2 1.944(3) .
Al1 O1 1.726(2) .
Al1 N2 1.9086(17) .
Al1 N2 1.9086(17) 7_565
Al1 C1 1.979(3) .
O1 C2 1.409(3) .
N2 C27 1.342(3) .
N2 C42 1.465(3) .
C27 C26 1.402(2) .
C27 C29 1.507(3) .
C2 C9 1.537(3) 7_565
C2 C9 1.537(3) .
C9 C14 1.384(3) .
C9 C10 1.393(3) .
C1 C15 1.540(4) .
C15 C24 1.544(4) .
C15 C23 1.544(3) 7_565
C15 C23 1.544(3) .
C26 C27 1.402(2) 7_565
C26 H26 0.9500 .
C42 C47 1.403(3) .
C42 C43 1.406(3) .
C47 C46 1.401(3) .
C47 C48 1.512(3) .
C43 C44 1.396(3) .
C43 C51B 1.451(19) .
C43 C51A 1.592(13) .
C14 C13 1.391(3) .
C14 H14 0.9500 .
C10 C11 1.392(4) .
C10 H10 0.9500 .
C29 H29A 0.9800 .
C29 H29B 0.9800 .
C29 H29C 0.9800 .
C44 C45 1.370(4) .
C44 H44 0.9500 .
C24 C21 1.537(5) .
C24 H24A 0.9900 .
C24 H24B 0.9900 .
C48 C49 1.532(4) .
C48 C50 1.535(3) .
C48 H48 1.0000 .
C13 C12 1.376(4) .
C13 H13 0.9500 .
C46 C45 1.370(4) .
C46 H46 0.9500 .
C11 C12 1.371(4) .
C11 H11 0.9500 .
C12 H12 0.9500 .
C45 H45 0.9500 .
C23 C19 1.544(3) .
C23 H23A 0.9900 .
C23 H23B 0.9900 .
C50 H50A 0.9800 .
C50 H50B 0.9800 .
C50 H50C 0.9800 .
C21 C22 1.516(4) .
C21 C22 1.516(4) 7_565
C21 H21 1.0000 .
C18 C19 1.516(4) .
C18 C19 1.516(4) 7_565
C18 H18A 0.9900 .
C18 H18B 0.9900 .
C19 C22 1.526(4) .
C19 H19 1.0000 .
C49 H49A 0.9800 .
C49 H49B 0.9800 .
C49 H49C 0.9800 .
C22 H22A 0.9900 .
C22 H22B 0.9900 .
C51A C53A 1.498(12) .
C51A C52A 1.705(13) .
C51A H51B 1.0000 .
C52A H52A 0.9800 .
C52A H52B 0.9800 .
C52A H52C 0.9800 .
C53A H53A 0.9800 .
C53A H53B 0.9800 .
C53A H53C 0.9800 .
C51B C52B 1.306(17) .
C51B C53B 1.564(11) .
C51B H51A 1.0000 .
C52B H52D 0.9800 .
C52B H52E 0.9800 .
C52B H52F 0.9800 .
C53B H53D 0.9800 .
C53B H53E 0.9800 .
C53B H53F 0.9800 .
